data_8106922
loop_
_publ_author_name
'Zhu, Jiaping'
'Jin, Shaohua'
'Wan, Li'
'Li, Lijie'
'Chen, Shusen'
'Shu, Qinghai'

_publ_section_title
;
 Crystal structure of
 tetraqua((E)-4,4&#x2032;-(diazene-1,2-diyl)bis(5-oxo-4,5-dihydro-1,2,4-triazol-1-ide)-\k2
 N:O)barium(II), C4H10N8O6Ba
;
_journal_issue 2
_journal_name_full 'Zeitschrift f\"ur Kristallographie - New Crystal Structures'
_journal_page_first 503
_journal_page_last 504
_journal_paper_doi 10.1515/ncrs-2015-0164
_journal_volume 231
_journal_year 2016
_chemical_formula_sum 'C4 H10 Ba N8 O6'
_chemical_formula_weight 403.99
_space_group_IT_number 2
_space_group_name_Hall '-P 1'
_space_group_name_H-M_alt 'P -1'
_symmetry_cell_setting triclinic
_symmetry_space_group_name_H-M 'P -1'
_atom_sites_solution_hydrogens geom
_atom_sites_solution_primary direct
_atom_sites_solution_secondary difmap
_cell_angle_alpha 70.520(8)
_cell_angle_beta 85.079(10)
_cell_angle_gamma 64.007(7)
_cell_formula_units_Z 2
_cell_length_a 7.6249(18)
_cell_length_b 7.8460(16)
_cell_length_c 11.723(3)
_cell_measurement_reflns_used 2482
_cell_measurement_temperature 153(2)
_cell_measurement_theta_max 31.50
_cell_measurement_theta_min 2.98
_cell_volume 592.8(2)
_computing_cell_refinement 'CrystalClear (Rigaku Inc., 2008)'
_computing_data_collection 'CrystalClear (Rigaku Inc., 2008)'
_computing_data_reduction 'CrystalClear (Rigaku Inc., 2008)'
_computing_structure_refinement 'SHELXL-97 (Sheldrick, 1997)'
_computing_structure_solution 'SHELXS-97 (Sheldrick, 1990)'
_diffrn_ambient_temperature 153(2)
_diffrn_detector_area_resol_mean 0
_diffrn_measured_fraction_theta_full 0.980
_diffrn_measured_fraction_theta_max 0.980
_diffrn_measurement_device_type CCD
_diffrn_measurement_method 'phi and omega scans'
_diffrn_radiation_monochromator graphite
_diffrn_radiation_source 'fine-focus sealed tube'
_diffrn_radiation_type MoK\a
_diffrn_radiation_wavelength 0.71073
_diffrn_reflns_av_R_equivalents 0.0310
_diffrn_reflns_av_sigmaI/netI 0.0493
_diffrn_reflns_limit_h_max 11
_diffrn_reflns_limit_h_min -10
_diffrn_reflns_limit_k_max 11
_diffrn_reflns_limit_k_min -11
_diffrn_reflns_limit_l_max 17
_diffrn_reflns_limit_l_min -17
_diffrn_reflns_number 8849
_diffrn_reflns_theta_full 31.50
_diffrn_reflns_theta_max 31.50
_diffrn_reflns_theta_min 2.98
_diffrn_standards_decay_% 0
_diffrn_standards_interval_count 0
_diffrn_standards_interval_time 0
_diffrn_standards_number 0
_exptl_absorpt_coefficient_mu 3.392
_exptl_absorpt_correction_T_max 0.7731
_exptl_absorpt_correction_T_min 0.5224
_exptl_absorpt_correction_type multi-scan
_exptl_absorpt_process_details sadabs
_exptl_crystal_colour colorless
_exptl_crystal_density_diffrn 2.261
_exptl_crystal_density_method 'not measured'
_exptl_crystal_description block
_exptl_crystal_F_000 388
_exptl_crystal_size_max 0.22
_exptl_crystal_size_mid 0.12
_exptl_crystal_size_min 0.08
_refine_diff_density_max 1.254
_refine_diff_density_min -1.238
_refine_diff_density_rms 0.168
_refine_ls_extinction_method none
_refine_ls_goodness_of_fit_ref 1.090
_refine_ls_hydrogen_treatment mixed
_refine_ls_matrix_type full
_refine_ls_number_parameters 204
_refine_ls_number_reflns 3870
_refine_ls_number_restraints 14
_refine_ls_restrained_S_all 1.088
_refine_ls_R_factor_all 0.0370
_refine_ls_R_factor_gt 0.0333
_refine_ls_shift/su_max 0.007
_refine_ls_shift/su_mean 0.000
_refine_ls_structure_factor_coef Fsqd
_refine_ls_weighting_details 'calc w=1/[\s^2^(Fo^2^)+(0.0266P)^2^+0.3811P] where P=(Fo^2^+2Fc^2^)/3'
_refine_ls_weighting_scheme calc
_refine_ls_wR_factor_gt 0.0658
_refine_ls_wR_factor_ref 0.0680
_reflns_number_gt 3645
_reflns_number_total 3870
_reflns_threshold_expression >2sigma(I)
_cod_data_source_file suppl_ncrs-2015-0164_suppl.cif
_cod_data_source_block bo4096
_cod_original_sg_symbol_H-M P-1
_cod_database_code 8106922

loop_
_symmetry_equiv_pos_as_xyz
'x, y, z'
'-x, -y, -z'

loop_
_atom_site_label
_atom_site_type_symbol
_atom_site_fract_x
_atom_site_fract_y
_atom_site_fract_z
_atom_site_U_iso_or_equiv
_atom_site_adp_type
_atom_site_occupancy
_atom_site_symmetry_multiplicity
_atom_site_calc_flag
_atom_site_refinement_flags
_atom_site_disorder_assembly
_atom_site_disorder_group
Ba1 Ba 0.31217(2) 0.79106(2) 1.028776(14) 0.01253(6) Uani 1 1 d D . .
C1 C 0.0677(4) 1.3280(4) 0.2443(2) 0.0127(5) Uani 1 1 d . . .
O1 O 0.1841(3) 1.2412(3) 0.17674(18) 0.0159(4) Uani 1 1 d . . .
C4 C 0.5127(5) 0.6921(4) 0.5523(3) 0.0185(6) Uani 1 1 d . . .
H4 H 0.5339 0.7117 0.4688 0.022 Uiso 1 1 calc R . .
O2 O 0.2719(3) 0.8233(3) 0.79404(19) 0.0209(5) Uani 1 1 d . . .
N5 N 0.2156(4) 1.0107(4) 0.5409(2) 0.0152(5) Uani 1 1 d . . .
N4 N 0.2284(4) 1.0604(4) 0.4288(2) 0.0153(5) Uani 1 1 d . . .
N3 N 0.0794(4) 1.2454(3) 0.3701(2) 0.0140(5) Uani 1 1 d . . .
N6 N 0.3646(4) 0.8262(4) 0.5979(2) 0.0152(5) Uani 1 1 d . . .
N1 N -0.0860(4) 1.5074(4) 0.2127(2) 0.0160(5) Uani 1 1 d . . .
N2 N -0.1712(4) 1.5416(4) 0.3193(2) 0.0171(5) Uani 1 1 d . . .
N8 N 0.5415(4) 0.5593(4) 0.7519(2) 0.0167(5) Uani 1 1 d . . .
N7 N 0.6187(4) 0.5345(4) 0.6417(2) 0.0195(5) Uani 1 1 d . . .
C3 C 0.3854(4) 0.7382(4) 0.7254(3) 0.0143(5) Uani 1 1 d . . .
C2 C -0.0710(5) 1.3855(4) 0.4110(3) 0.0172(6) Uani 1 1 d . . .
H2 H -0.0971 1.3700 0.4936 0.021 Uiso 1 1 calc R . .
O3 O 0.3119(3) 0.4527(3) 0.99250(19) 0.0144(4) Uani 1 1 d D . .
O4 O 0.0620(3) 1.1850(3) 0.98729(19) 0.0148(4) Uani 1 1 d D . .
O5 O 0.5191(3) 0.9217(3) 1.1511(2) 0.0204(5) Uani 1 1 d D . .
O6 O 0.0996(4) 0.8537(4) 1.2263(2) 0.0254(5) Uani 1 1 d D . .
H03A H 0.270(5) 0.396(5) 1.0549(16) 0.018(9) Uiso 1 1 d D . .
H03B H 0.237(5) 0.489(6) 0.9313(18) 0.039(13) Uiso 1 1 d D . .
H04A H 0.056(5) 1.229(2) 1.0450(16) 0.057(16) Uiso 1 1 d D . .
H04B H 0.073(5) 1.266(4) 0.9223(15) 0.022(10) Uiso 1 1 d D . .
H05A H 0.599(5) 0.825(4) 1.206(3) 0.058(16) Uiso 1 1 d D . .
H05B H 0.4294(19) 1.002(4) 1.180(3) 0.042(13) Uiso 1 1 d D . .
H06A H -0.012(3) 0.927(5) 1.241(3) 0.046(14) Uiso 1 1 d D . .
H06B H 0.153(5) 0.748(4) 1.286(3) 0.051(15) Uiso 1 1 d D . .

loop_
_atom_site_aniso_label
_atom_site_aniso_U_11
_atom_site_aniso_U_22
_atom_site_aniso_U_33
_atom_site_aniso_U_23
_atom_site_aniso_U_13
_atom_site_aniso_U_12
Ba1 0.01155(9) 0.00931(8) 0.01247(9) -0.00305(6) 0.00051(6) -0.00120(6)
C1 0.0139(14) 0.0127(12) 0.0102(12) 0.0000(10) -0.0013(10) -0.0069(10)
O1 0.0180(11) 0.0149(9) 0.0108(9) -0.0037(8) 0.0020(8) -0.0042(8)
C4 0.0199(15) 0.0160(13) 0.0130(13) -0.0038(11) 0.0021(11) -0.0030(12)
O2 0.0249(12) 0.0161(10) 0.0124(10) -0.0031(8) 0.0020(9) -0.0021(9)
N5 0.0166(13) 0.0106(10) 0.0120(11) -0.0002(9) -0.0016(9) -0.0025(9)
N4 0.0146(12) 0.0108(10) 0.0119(11) 0.0007(9) -0.0032(9) -0.0006(9)
N3 0.0153(12) 0.0095(10) 0.0104(11) 0.0000(9) -0.0003(9) -0.0016(9)
N6 0.0164(12) 0.0106(10) 0.0102(11) 0.0000(9) -0.0014(9) -0.0006(9)
N1 0.0169(13) 0.0138(11) 0.0113(11) 0.0004(9) 0.0007(9) -0.0047(10)
N2 0.0173(13) 0.0134(11) 0.0136(11) -0.0030(9) 0.0007(10) -0.0016(10)
N8 0.0181(13) 0.0113(10) 0.0124(11) -0.0011(9) -0.0008(10) -0.0009(9)
N7 0.0189(13) 0.0162(12) 0.0147(12) -0.0037(10) 0.0004(10) -0.0009(10)
C3 0.0154(14) 0.0131(12) 0.0094(12) 0.0005(10) -0.0030(10) -0.0042(11)
C2 0.0181(15) 0.0155(13) 0.0136(13) -0.0045(11) 0.0028(11) -0.0040(11)
O3 0.0144(10) 0.0125(9) 0.0114(9) -0.0005(8) 0.0015(8) -0.0042(8)
O4 0.0168(11) 0.0118(9) 0.0130(10) -0.0021(8) 0.0018(8) -0.0054(8)
O5 0.0146(11) 0.0166(10) 0.0214(11) -0.0066(9) -0.0012(9) 0.0014(9)
O6 0.0267(14) 0.0181(11) 0.0150(11) -0.0017(9) 0.0064(10) 0.0009(10)

loop_
_atom_type_symbol
_atom_type_description
_atom_type_scat_dispersion_real
_atom_type_scat_dispersion_imag
_atom_type_scat_source
C C 0.0033 0.0016 'International Tables Vol C Tables 4.2.6.8 and 6.1.1.4'
H H 0.0000 0.0000 'International Tables Vol C Tables 4.2.6.8 and 6.1.1.4'
N N 0.0061 0.0033 'International Tables Vol C Tables 4.2.6.8 and 6.1.1.4'
O O 0.0106 0.0060 'International Tables Vol C Tables 4.2.6.8 and 6.1.1.4'
Ba Ba -0.3244 2.2819 'International Tables Vol C Tables 4.2.6.8 and 6.1.1.4'

loop_
_geom_angle_atom_site_label_1
_geom_angle_atom_site_label_2
_geom_angle_atom_site_label_3
_geom_angle
_geom_angle_site_symmetry_1
_geom_angle_site_symmetry_3
O3 Ba1 O2 82.47(7) 2_667 .
O3 Ba1 O4 141.90(6) 2_667 .
O2 Ba1 O4 92.60(6) . .
O3 Ba1 O6 132.96(7) 2_667 .
O2 Ba1 O6 142.32(8) . .
O4 Ba1 O6 67.56(7) . .
O3 Ba1 O4 139.42(6) 2_667 2_577
O2 Ba1 O4 77.89(7) . 2_577
O4 Ba1 O4 74.62(7) . 2_577
O6 Ba1 O4 66.31(7) . 2_577
O3 Ba1 O3 73.05(7) 2_667 .
O2 Ba1 O3 64.74(6) . .
O4 Ba1 O3 137.95(7) . .
O6 Ba1 O3 108.37(7) . .
O4 Ba1 O3 66.49(6) 2_577 .
O3 Ba1 O5 79.04(7) 2_667 .
O2 Ba1 O5 133.12(7) . .
O4 Ba1 O5 77.16(6) . .
O6 Ba1 O5 75.39(8) . .
O4 Ba1 O5 138.74(6) 2_577 .
O3 Ba1 O5 144.29(6) . .
O3 Ba1 N8 70.59(7) 2_667 2_667
O2 Ba1 N8 131.25(7) . 2_667
O4 Ba1 N8 133.22(7) . 2_667
O6 Ba1 N8 67.02(7) . 2_667
O4 Ba1 N8 96.82(7) 2_577 2_667
O3 Ba1 N8 68.79(7) . 2_667
O5 Ba1 N8 81.30(7) . 2_667
O3 Ba1 O5 74.70(6) 2_667 2_677
O2 Ba1 O5 67.28(7) . 2_677
O4 Ba1 O5 68.66(6) . 2_677
O6 Ba1 O5 126.62(7) . 2_677
O4 Ba1 O5 126.99(6) 2_577 2_677
O3 Ba1 O5 124.53(6) . 2_677
O5 Ba1 O5 66.39(7) . 2_677
N8 Ba1 O5 136.18(7) 2_667 2_677
O3 Ba1 Ba1 166.38(5) 2_667 2_577
O2 Ba1 Ba1 83.95(5) . 2_577
O4 Ba1 Ba1 37.87(5) . 2_577
O6 Ba1 Ba1 60.48(5) . 2_577
O4 Ba1 Ba1 36.75(4) 2_577 2_577
O3 Ba1 Ba1 101.93(5) . 2_577
O5 Ba1 Ba1 109.92(5) . 2_577
N8 Ba1 Ba1 120.04(5) 2_667 2_577
O5 Ba1 Ba1 99.05(4) 2_677 2_577
O3 Ba1 Ba1 37.44(5) 2_667 2_667
O2 Ba1 Ba1 69.45(5) . 2_667
O4 Ba1 Ba1 161.99(4) . 2_667
O6 Ba1 Ba1 127.96(5) . 2_667
O4 Ba1 Ba1 102.05(4) 2_577 2_667
O3 Ba1 Ba1 35.61(4) . 2_667
O5 Ba1 Ba1 113.60(5) . 2_667
N8 Ba1 Ba1 64.39(5) 2_667 2_667
O5 Ba1 Ba1 101.51(4) 2_677 2_667
Ba1 Ba1 Ba1 136.302(10) 2_577 2_667
O1 C1 N1 128.5(3) . .
O1 C1 N3 124.1(3) . .
N1 C1 N3 107.4(2) . .
N7 C4 N6 109.1(3) . .
N7 C4 H4 125.5 . .
N6 C4 H4 125.5 . .
C3 O2 Ba1 133.20(19) . .
N4 N5 N6 110.6(2) . .
N5 N4 N3 111.3(2) . .
N4 N3 C2 132.8(2) . .
N4 N3 C1 120.2(2) . .
C2 N3 C1 106.8(2) . .
N5 N6 C4 131.3(2) . .
N5 N6 C3 121.6(2) . .
C4 N6 C3 107.1(2) . .
C1 N1 N2 108.2(2) . .
C2 N2 N1 108.0(2) . .
C3 N8 N7 107.8(2) . .
C3 N8 Ba1 133.15(19) . 2_667
N7 N8 Ba1 117.67(17) . 2_667
C4 N7 N8 109.1(2) . .
O2 C3 N8 130.2(3) . .
O2 C3 N6 122.8(3) . .
N8 C3 N6 106.9(2) . .
N2 C2 N3 109.6(3) . .
N2 C2 H2 125.2 . .
N3 C2 H2 125.2 . .
Ba1 O3 Ba1 106.95(7) 2_667 .
Ba1 O3 H03A 110(2) 2_667 .
Ba1 O3 H03A 106(2) . .
Ba1 O3 H03B 113(3) 2_667 .
Ba1 O3 H03B 110(3) . .
H03A O3 H03B 110.1(17) . .
Ba1 O4 Ba1 105.38(7) . 2_577
Ba1 O4 H04A 115.9(10) . .
Ba1 O4 H04A 103(3) 2_577 .
Ba1 O4 H04B 116(2) . .
Ba1 O4 H04B 106(3) 2_577 .
H04A O4 H04B 109.2(16) . .
Ba1 O5 Ba1 113.61(7) . 2_677
Ba1 O5 H05A 111(3) . .
Ba1 O5 H05A 115(4) 2_677 .
Ba1 O5 H05B 103.4(9) . .
Ba1 O5 H05B 102(2) 2_677 .
H05A O5 H05B 110.9(17) . .
Ba1 O6 H06A 139(3) . .
Ba1 O6 H06B 107(3) . .
H06A O6 H06B 110.6(17) . .

loop_
_geom_bond_atom_site_label_1
_geom_bond_atom_site_label_2
_geom_bond_distance
_geom_bond_site_symmetry_2
Ba1 O3 2.707(2) 2_667
Ba1 O2 2.710(2) .
Ba1 O4 2.723(2) .
Ba1 O6 2.765(2) .
Ba1 O4 2.794(2) 2_577
Ba1 O3 2.826(2) .
Ba1 O5 2.895(2) .
Ba1 N8 2.916(3) 2_667
Ba1 O5 3.176(3) 2_677
Ba1 Ba1 4.3889(10) 2_577
Ba1 Ba1 4.4471(9) 2_667
C1 O1 1.260(3) .
C1 N1 1.332(4) .
C1 N3 1.392(4) .
C4 N7 1.298(4) .
C4 N6 1.378(4) .
C4 H4 0.9500 .
O2 C3 1.254(3) .
N5 N4 1.248(3) .
N5 N6 1.370(3) .
N4 N3 1.376(3) .
N3 C2 1.381(4) .
N6 C3 1.412(4) .
N1 N2 1.410(3) .
N2 C2 1.297(4) .
N8 C3 1.339(4) .
N8 N7 1.411(3) .
N8 Ba1 2.916(2) 2_667
C2 H2 0.9500 .
O3 Ba1 2.707(2) 2_667
O3 H03A 0.836(10) .
O3 H03B 0.842(10) .
O4 Ba1 2.794(2) 2_577
O4 H04A 0.848(9) .
O4 H04B 0.840(10) .
O5 Ba1 3.176(3) 2_677
O5 H05A 0.833(10) .
O5 H05B 0.841(10) .
O6 H06A 0.836(10) .
O6 H06B 0.839(10) .

loop_
_geom_torsion_atom_site_label_1
_geom_torsion_atom_site_label_2
_geom_torsion_atom_site_label_3
_geom_torsion_atom_site_label_4
_geom_torsion
_geom_torsion_site_symmetry_1
_geom_torsion_site_symmetry_2
_geom_torsion_site_symmetry_3
_geom_torsion_site_symmetry_4
O3 Ba1 O2 C3 6.0(3) 2_667 . . .
O4 Ba1 O2 C3 148.1(3) . . . .
O6 Ba1 O2 C3 -156.4(3) . . . .
O4 Ba1 O2 C3 -138.3(3) 2_577 . . .
O3 Ba1 O2 C3 -68.7(3) . . . .
O5 Ba1 O2 C3 73.3(3) . . . .
N8 Ba1 O2 C3 -49.8(3) 2_667 . . .
O5 Ba1 O2 C3 82.5(3) 2_677 . . .
Ba1 Ba1 O2 C3 -175.0(3) 2_577 . . .
Ba1 Ba1 O2 C3 -30.3(3) 2_667 . . .
N6 N5 N4 N3 179.8(2) . . . .
N5 N4 N3 C2 3.4(5) . . . .
N5 N4 N3 C1 179.9(3) . . . .
O1 C1 N3 N4 2.1(4) . . . .
N1 C1 N3 N4 -178.6(3) . . . .
O1 C1 N3 C2 179.4(3) . . . .
N1 C1 N3 C2 -1.2(3) . . . .
N4 N5 N6 C4 -2.7(5) . . . .
N4 N5 N6 C3 178.5(3) . . . .
N7 C4 N6 N5 -179.2(3) . . . .
N7 C4 N6 C3 -0.4(4) . . . .
O1 C1 N1 N2 -179.6(3) . . . .
N3 C1 N1 N2 1.0(3) . . . .
C1 N1 N2 C2 -0.5(4) . . . .
N6 C4 N7 N8 0.4(4) . . . .
C3 N8 N7 C4 -0.2(4) . . . .
Ba1 N8 N7 C4 168.1(2) 2_667 . . .
Ba1 O2 C3 N8 24.7(5) . . . .
Ba1 O2 C3 N6 -155.0(2) . . . .
N7 N8 C3 O2 -179.8(3) . . . .
Ba1 N8 C3 O2 14.4(5) 2_667 . . .
N7 N8 C3 N6 0.0(3) . . . .
Ba1 N8 C3 N6 -165.8(2) 2_667 . . .
N5 N6 C3 O2 -1.0(5) . . . .
C4 N6 C3 O2 -179.9(3) . . . .
N5 N6 C3 N8 179.3(3) . . . .
C4 N6 C3 N8 0.3(3) . . . .
N1 N2 C2 N3 -0.3(4) . . . .
N4 N3 C2 N2 177.8(3) . . . .
C1 N3 C2 N2 1.0(4) . . . .
O3 Ba1 O3 Ba1 0.0 2_667 . . 2_667
O2 Ba1 O3 Ba1 89.55(8) . . . 2_667
O4 Ba1 O3 Ba1 152.94(7) . . . 2_667
O6 Ba1 O3 Ba1 -130.50(8) . . . 2_667
O4 Ba1 O3 Ba1 176.82(9) 2_577 . . 2_667
O5 Ba1 O3 Ba1 -40.13(13) . . . 2_667
N8 Ba1 O3 Ba1 -75.26(8) 2_667 . . 2_667
O5 Ba1 O3 Ba1 57.01(9) 2_677 . . 2_667
Ba1 Ba1 O3 Ba1 166.91(5) 2_577 . . 2_667
O3 Ba1 O4 Ba1 157.78(8) 2_667 . . 2_577
O2 Ba1 O4 Ba1 76.68(8) . . . 2_577
O6 Ba1 O4 Ba1 -70.29(8) . . . 2_577
O4 Ba1 O4 Ba1 0.0 2_577 . . 2_577
O3 Ba1 O4 Ba1 22.64(12) . . . 2_577
O5 Ba1 O4 Ba1 -149.58(8) . . . 2_577
N8 Ba1 O4 Ba1 -84.87(11) 2_667 . . 2_577
O5 Ba1 O4 Ba1 141.03(8) 2_677 . . 2_577
Ba1 Ba1 O4 Ba1 81.60(16) 2_667 . . 2_577
O3 Ba1 O5 Ba1 77.95(8) 2_667 . . 2_677
O2 Ba1 O5 Ba1 9.32(12) . . . 2_677
O4 Ba1 O5 Ba1 -72.08(8) . . . 2_677
O6 Ba1 O5 Ba1 -141.89(9) . . . 2_677
O4 Ba1 O5 Ba1 -119.83(9) 2_577 . . 2_677
O3 Ba1 O5 Ba1 116.86(10) . . . 2_677
N8 Ba1 O5 Ba1 149.72(8) 2_667 . . 2_677
O5 Ba1 O5 Ba1 0.0 2_677 . . 2_677
Ba1 Ba1 O5 Ba1 -91.38(7) 2_577 . . 2_677
Ba1 Ba1 O5 Ba1 92.68(7) 2_667 . . 2_677
